data_2002086
loop_
_publ_author_name
'Kawata, T.'
'Aoyama, T.'
'Ohba, S.'

_publ_section_title
;
 Tetraethylammonium tetrachlorocuprate(II),
 [N(C~2~H~5~)~4~]~2~[CuCl~4~]
;
_journal_issue 1
_journal_name_full 'Acta Crystallographica Section C'
_journal_page_first 137
_journal_page_last 139
_journal_paper_doi 10.1107/S0108270192009065
_journal_volume 49
_journal_year 1993
_chemical_formula_moiety '2(C8 H20 N1),Cl4 Cu1'
_chemical_formula_sum 'C16 H40 Cl4 Cu N2'
_chemical_formula_weight 465.86
_symmetry_cell_setting tetragonal
_symmetry_space_group_name_Hall '-P 4a'
_symmetry_space_group_name_H-M 'P 4/n'
_atom_type_scat_source IntTabIV
_cell_angle_alpha 90.
_cell_angle_beta 90.
_cell_angle_gamma 90.
_cell_formula_units_Z 4
_cell_length_a 13.984(3)
_cell_length_b 13.984(3)
_cell_length_c 12.232(5)
_cell_measurement_reflns_used 30
_cell_measurement_temperature 120.0(10)
_cell_measurement_theta_max 15
_cell_measurement_theta_min 10
_cell_volume 2392.0(12)
_diffrn_measurement_device 'Rigaku AFC-5 four circle'
_diffrn_measurement_method \w
_diffrn_radiation_type MoK\a
_diffrn_radiation_wavelength 0.71073
_diffrn_reflns_av_R_equivalents 0.028
_diffrn_reflns_limit_h_max 18
_diffrn_reflns_limit_h_min 0
_diffrn_reflns_limit_k_max 18
_diffrn_reflns_limit_k_min 0
_diffrn_reflns_limit_l_max 15
_diffrn_reflns_limit_l_min 0
_diffrn_reflns_number 2969
_diffrn_reflns_theta_max 27.5
_diffrn_standards_decay_% 0.982-1.008
_diffrn_standards_interval_count 50
_diffrn_standards_number 3
_exptl_absorpt_coefficient_mu 1.368
_exptl_absorpt_correction_T_max 0.822
_exptl_absorpt_correction_T_min 0.716
_exptl_absorpt_correction_type integration
_exptl_crystal_colour Orange-red
_exptl_crystal_density_diffrn 1.29
_exptl_crystal_description Prism
_exptl_crystal_size_max 0.45
_exptl_crystal_size_mid 0.25
_exptl_crystal_size_min 0.15
_refine_diff_density_max 0.868
_refine_diff_density_min -1.254
_refine_ls_goodness_of_fit_obs 3.62
_refine_ls_hydrogen_treatment 'H atoms not located'
_refine_ls_number_parameters 83
_refine_ls_number_reflns 1172
_refine_ls_R_factor_obs 0.107
_refine_ls_shift/esd_max 0.365
_refine_ls_structure_factor_coef F
_refine_ls_weighting_details 'w = 1/\s'
_refine_ls_weighting_scheme calc
_refine_ls_wR_factor_obs 0.083
_reflns_number_observed 1172
_reflns_number_total 2752
_reflns_observed_criterion |F~o~|>3\s(|F~o~|)
_cod_data_source_file as1014.cif
_cod_data_source_block as1014_structure_1_of_1
_cod_depositor_comments
;
The following automatic conversions were performed:

'_refine_ls_weighting_scheme' value '1/\s' was changed to 'calc'. New
tag '_refine_ls_weighting_details' was created. The value of the new
tag was set to 'w = 1/\s'.

Automatic conversion script
Id: cif_fix_values 3143 2015-03-26 13:38:13Z robertas 
;
_cod_original_cell_volume 2392.0(10)
_cod_original_sg_symbol_Hall 'P 4a'
_cod_original_formula_sum 'C16 H40 Cl4 Cu1 N2'
_cod_database_code 2002086

loop_
_atom_site_label
_atom_site_fract_x
_atom_site_fract_y
_atom_site_fract_z
_atom_site_U_iso_or_equiv
_atom_site_occupancy
Cu(1) .25 .75 .0 .0323(8) 1
Cl(1) .1598(3) .6429(3) .0882(3) .0490(10) 1
Cu(2)* .2643(8) .2970(4) .4774(4) .038(2) 0.25
Cl(2)* .25 .25 .3056(6) .051(2) 1
Cl(3)* .4040(9) .2002(9) .5300(10) .038(4) 0.25
Cl(4)* .3045(8) .4429(8) .5340(9) .023(3) 0.25
Cl(5)* .1107(9) .2821(9) .5366(9) .027(3) 0.25
N* .0498(7) .5533(7) .7509(8) .031(3) 1
C(1)* -.0110(10) .4640(10) .7300(10) .035(5) 0.80
C(2)* -.1030(10) .4940(10) .6590(10) .043(4) 1
C(3)* .1010(10) .5700(10) .6350(10) .031(4) 0.80
C(4)* .1800(10) .6450(10) .6450(10) .050(4) 1
C(5)* .1210(10) .5290(10) .8420(10) .039(5) 0.80
C(6)* .1870(10) .4440(10) .8200(10) .044(4) 1
C(7)* -.0040(10) .6460(10) .7780(10) .034(5) 0.80
C(8)* -.0620(9) .6384(9) .8860(10) .047(4) 1
C(O1)* -.033(4) .577(4) .669(5) .03(2) 0.20
C(O3)* .114(5) .627(5) .735(5) .05(2) 0.20
C(O5)* .095(5) .452(5) .759(5) .05(2) 0.20
C(O7)* -.001(4) .568(4) .877(5) .03(2) 0.20

loop_
_geom_angle_atom_site_label_1
_geom_angle_atom_site_label_2
_geom_angle_atom_site_label_3
_geom_angle_site_symmetry_3
_geom_angle
_geom_angle_publ_flag
Cl(1) Cu(1) Cl(1) 2 122.30(10) yes
Cl(1) Cu(1) Cl(1) 3 103.50(10) yes
Cl(2) Cu(2) Cl(3) . 98.9(4) yes
Cl(2) Cu(2) Cl(4) . 126.2(4) yes
Cl(2) Cu(2) Cl(5) . 100.9(5) yes
Cl(3) Cu(2) Cl(4) . 102.9(6) yes
Cl(3) Cu(2) Cl(5) . 128.1(5) yes
Cl(4) Cu(2) Cl(5) . 102.9(5) yes

loop_
_geom_bond_atom_site_label_1
_geom_bond_atom_site_label_2
_geom_bond_distance
_geom_bond_publ_flag
Cu(1) Cl(1) 2.236(4) yes
Cu(2) Cl(2) 2.211(9) yes
Cu(2) Cl(3) 2.46(2) yes
Cu(2) Cl(4) 2.230(10) yes
Cu(2) Cl(5) 2.28(2) yes
N C(1) 1.54(2) no
N C(3) 1.61(2) no
N C(5) 1.54(2) no
N C(7) 1.54(2) no
C(1) C(2) 1.61(2) no
C(3) C(4) 1.53(2) no
C(5) C(6) 1.52(2) no
C(7) C(8) 1.55(2) no
N C(O1) 1.57(6) no
N C(O3) 1.38(7) no
N C(O5) 1.55(7) no
N C(O7) 1.70(6) no
C(O1) C(2) 1.52(6) no
C(O3) C(4) 1.47(7) no
C(O5) C(6) 1.49(7) no
C(O7) C(8) 1.31(6) no
